data_1518462
loop_
_publ_author_name
'Arai, Noriyoshi'
'Mizota, Moe'
'Ohkuma, Takeshi'

_publ_section_title
;
 Stereoselective preparation of spiro[4.4] cyclic compounds by the
 photochemical activation of oxazoles.
;
_journal_issue 1
_journal_name_full 'Organic letters'
_journal_page_first 86
_journal_page_last 89
_journal_paper_doi 10.1021/ol5032848
_journal_volume 17
_journal_year 2015
_chemical_formula_moiety 'C21 H21 Br N2 O3 S'
_chemical_formula_sum 'C21 H21 Br N2 O3 S'
_chemical_formula_weight 461.37
_space_group_IT_number 29
_symmetry_cell_setting orthorhombic
_symmetry_Int_Tables_number 29
_symmetry_space_group_name_Hall 'P 2c -2ac'
_symmetry_space_group_name_H-M 'P c a 21'
_atom_sites_solution_hydrogens geom
_atom_sites_solution_primary direct
_atom_sites_solution_secondary difmap
_cell_angle_alpha 90.0000
_cell_angle_beta 90.0000
_cell_angle_gamma 90.0000
_cell_formula_units_Z 4
_cell_length_a 24.0183(13)
_cell_length_b 11.2598(6)
_cell_length_c 7.4174(4)
_cell_measurement_reflns_used 21030
_cell_measurement_temperature 123
_cell_measurement_theta_max 27.47
_cell_measurement_theta_min 3.12
_cell_volume 2005.97(19)
_computing_cell_refinement 'RAPID AUTO'
_computing_data_collection 'RAPID AUTO (Rigaku, ????)'
_computing_data_reduction 'RAPID AUTO'
_computing_molecular_graphics 'CrystalStructure 4.0'
_computing_publication_material 'CrystalStructure 4.0 (Rigaku, 2010)'
_computing_structure_refinement 'SHELXL97 (Sheldrick, 2008)'
_computing_structure_solution 'Il Milione (Burla, et al., 2007)'
_diffrn_ambient_temperature 123
_diffrn_detector_area_resol_mean 10.000
_diffrn_measured_fraction_theta_full 0.997
_diffrn_measured_fraction_theta_max 0.997
_diffrn_measurement_device_type 'Rigaku R-AXIS RAPID'
_diffrn_measurement_method \w
_diffrn_radiation_type 'Mo K\a'
_diffrn_radiation_wavelength 0.71075
_diffrn_reflns_av_R_equivalents 0.0730
_diffrn_reflns_limit_h_max 31
_diffrn_reflns_limit_h_min -31
_diffrn_reflns_limit_k_max 14
_diffrn_reflns_limit_k_min -14
_diffrn_reflns_limit_l_max 9
_diffrn_reflns_limit_l_min -9
_diffrn_reflns_number 29503
_diffrn_reflns_theta_full 27.47
_diffrn_reflns_theta_max 27.47
_diffrn_standards_number 0
_exptl_absorpt_coefficient_mu 2.184
_exptl_absorpt_correction_T_max 0.795
_exptl_absorpt_correction_T_min 0.417
_exptl_absorpt_correction_type multi-scan
_exptl_absorpt_process_details 'ABSCOR (Rigaku, 1995)'
_exptl_crystal_colour colorless
_exptl_crystal_density_diffrn 1.528
_exptl_crystal_density_method 'not measured'
_exptl_crystal_description block
_exptl_crystal_F_000 944.00
_exptl_crystal_size_max 0.746
_exptl_crystal_size_mid 0.300
_exptl_crystal_size_min 0.105
_refine_diff_density_max 0.490
_refine_diff_density_min -0.470
_refine_ls_abs_structure_details 'Flack, H. D. (1983), Acta Cryst. A39, 876-881.  2111 Friedel Pairs'
_refine_ls_abs_structure_Flack 0.033(9)
_refine_ls_extinction_method none
_refine_ls_goodness_of_fit_ref 1.106
_refine_ls_hydrogen_treatment constr
_refine_ls_number_parameters 254
_refine_ls_number_reflns 4588
_refine_ls_number_restraints 1
_refine_ls_R_factor_gt 0.0395
_refine_ls_shift/su_max 0.000
_refine_ls_structure_factor_coef Fsqd
_refine_ls_weighting_details 'w = 1/[\s^2^(Fo^2^)+(0.0406P)^2^+0.0000P] where P=(Fo^2^+2Fc^2^)/3'
_refine_ls_weighting_scheme calc
_refine_ls_wR_factor_ref 0.0970
_reflns_number_gt 3479
_reflns_number_total 4588
_reflns_threshold_expression F^2^>2.0\s(F^2^)
_cod_data_source_file ol5032848_si_002.cif
_cod_data_source_block Mizota-1
_cod_depositor_comments 'Adding full bibliography for 1518462--1518463.cif.'
_cod_original_cell_volume 2005.98(18)
_cod_database_code 1518462

loop_
_symmetry_equiv_pos_site_id
_symmetry_equiv_pos_as_xyz
1 +X,+Y,+Z
2 1/2-X,+Y,1/2+Z
3 1/2+X,-Y,+Z
4 -X,-Y,1/2+Z

loop_
_atom_site_label
_atom_site_type_symbol
_atom_site_fract_x
_atom_site_fract_y
_atom_site_fract_z
_atom_site_U_iso_or_equiv
_atom_site_adp_type
_atom_site_occupancy
_atom_site_symmetry_multiplicity
_atom_site_calc_flag
_atom_site_refinement_flags
Br1 Br 0.879691(16) 1.21042(3) -0.21068(7) 0.04831(13) Uani 1.0 4 d .
S1 S 0.99942(3) 0.70157(7) -0.24198(12) 0.0300(2) Uani 1.0 4 d .
O1 O 0.86710(10) 0.71576(19) 0.0901(3) 0.0258(5) Uani 1.0 4 d .
O2 O 0.99136(10) 0.6562(3) -0.4215(4) 0.0354(6) Uani 1.0 4 d .
O3 O 1.05440(9) 0.7155(2) -0.1727(4) 0.0385(7) Uani 1.0 4 d .
N1 N 0.84822(13) 0.6592(3) 0.3866(4) 0.0323(7) Uani 1.0 4 d .
N2 N 0.96668(11) 0.6120(3) -0.1089(4) 0.0274(6) Uani 1.0 4 d .
C1 C 0.82746(14) 0.7297(3) 0.2329(5) 0.0268(7) Uani 1.0 4 d .
C2 C 0.88848(14) 0.5967(3) 0.3266(5) 0.0294(8) Uani 1.0 4 d .
C3 C 0.90125(13) 0.6154(3) 0.1318(5) 0.0247(7) Uani 1.0 4 d .
C4 C 0.96177(14) 0.6431(4) 0.0862(5) 0.0302(8) Uani 1.0 4 d .
C5 C 0.91568(13) 0.5493(3) -0.1712(5) 0.0292(8) Uani 1.0 4 d .
C6 C 0.88852(13) 0.5092(3) 0.0054(5) 0.0248(7) Uani 1.0 4 d .
C7 C 0.82770(14) 0.4753(3) -0.0062(5) 0.0298(8) Uani 1.0 4 d .
C8 C 0.80951(17) 0.3851(4) 0.1066(7) 0.0504(11) Uani 1.0 4 d .
C9 C 0.79143(16) 0.5354(5) -0.1304(6) 0.0521(12) Uani 1.0 4 d .
C10 C 0.81893(12) 0.8599(3) 0.2775(5) 0.0262(6) Uani 1.0 4 d .
C11 C 0.76991(14) 0.8935(4) 0.3624(5) 0.0327(8) Uani 1.0 4 d .
C12 C 0.76018(16) 1.0122(4) 0.4055(5) 0.0347(9) Uani 1.0 4 d .
C13 C 0.79919(15) 1.0971(3) 0.3578(5) 0.0336(8) Uani 1.0 4 d .
C14 C 0.84758(13) 1.0643(3) 0.2712(5) 0.0319(7) Uani 1.0 4 d .
C15 C 0.85805(14) 0.9458(3) 0.2304(5) 0.0289(8) Uani 1.0 4 d .
C16 C 0.96643(12) 0.8424(3) -0.2303(5) 0.0268(7) Uani 1.0 4 d .
C17 C 0.91400(14) 0.8563(3) -0.3070(5) 0.0295(8) Uani 1.0 4 d .
C18 C 0.88811(15) 0.9664(3) -0.2992(5) 0.0320(8) Uani 1.0 4 d .
C19 C 0.91535(13) 1.0600(3) -0.2183(5) 0.0307(7) Uani 1.0 4 d .
C20 C 0.96725(15) 1.0470(4) -0.1419(5) 0.0363(9) Uani 1.0 4 d .
C21 C 0.99317(15) 0.9369(4) -0.1475(5) 0.0326(8) Uani 1.0 4 d .
H1 H 0.7911 0.6955 0.1928 0.0321 Uiso 1.0 4 calc R
H2 H 0.9087 0.5427 0.4000 0.0353 Uiso 1.0 4 calc R
H4A H 0.9701 0.7282 0.1065 0.0362 Uiso 1.0 4 calc R
H4B H 0.9874 0.5945 0.1601 0.0362 Uiso 1.0 4 calc R
H5A H 0.9252 0.4804 -0.2482 0.0350 Uiso 1.0 4 calc R
H5B H 0.8909 0.6034 -0.2392 0.0350 Uiso 1.0 4 calc R
H6 H 0.9096 0.4388 0.0510 0.0297 Uiso 1.0 4 calc R
H8A H 0.7716 0.3608 0.1038 0.0604 Uiso 1.0 4 calc R
H8B H 0.8349 0.3477 0.1866 0.0604 Uiso 1.0 4 calc R
H9A H 0.8001 0.5102 -0.2537 0.0625 Uiso 1.0 4 calc R
H9B H 0.7969 0.6214 -0.1198 0.0625 Uiso 1.0 4 calc R
H9C H 0.7526 0.5157 -0.1024 0.0625 Uiso 1.0 4 calc R
H11 H 0.7428 0.8351 0.3914 0.0392 Uiso 1.0 4 calc R
H12 H 0.7271 1.0347 0.4669 0.0416 Uiso 1.0 4 calc R
H13 H 0.7926 1.1783 0.3849 0.0403 Uiso 1.0 4 calc R
H14 H 0.8741 1.1233 0.2391 0.0383 Uiso 1.0 4 calc R
H15 H 0.8915 0.9237 0.1709 0.0347 Uiso 1.0 4 calc R
H17 H 0.8961 0.7912 -0.3641 0.0354 Uiso 1.0 4 calc R
H18 H 0.8520 0.9771 -0.3490 0.0383 Uiso 1.0 4 calc R
H20 H 0.9851 1.1126 -0.0859 0.0436 Uiso 1.0 4 calc R
H21 H 1.0289 0.9265 -0.0952 0.0391 Uiso 1.0 4 calc R

loop_
_atom_site_aniso_label
_atom_site_aniso_U_11
_atom_site_aniso_U_22
_atom_site_aniso_U_33
_atom_site_aniso_U_12
_atom_site_aniso_U_13
_atom_site_aniso_U_23
Br1 0.0605(3) 0.02481(18) 0.0596(3) 0.00679(16) -0.0033(3) -0.0089(3)
S1 0.0250(4) 0.0256(4) 0.0394(5) 0.0005(3) 0.0042(4) -0.0020(5)
O1 0.0331(12) 0.0194(12) 0.0249(12) 0.0042(10) 0.0041(10) 0.0006(9)
O2 0.0361(14) 0.0354(15) 0.0346(13) 0.0010(12) 0.0077(11) -0.0095(12)
O3 0.0206(11) 0.0360(14) 0.0588(19) 0.0004(10) -0.0012(12) -0.0011(13)
N1 0.0431(18) 0.0255(16) 0.0283(15) -0.0015(14) 0.0001(14) 0.0022(13)
N2 0.0240(15) 0.0251(15) 0.0330(15) -0.0005(12) 0.0001(12) -0.0031(13)
C1 0.0301(17) 0.0253(18) 0.0250(17) -0.0001(14) 0.0060(14) -0.0001(13)
C2 0.0374(19) 0.0228(17) 0.0280(19) 0.0004(13) -0.0066(15) -0.0019(14)
C3 0.0255(16) 0.0197(17) 0.0290(17) 0.0018(14) -0.0046(14) 0.0021(14)
C4 0.0296(18) 0.029(2) 0.0320(17) -0.0021(15) -0.0084(15) -0.0005(15)
C5 0.0284(17) 0.0290(17) 0.0301(19) -0.0014(14) 0.0008(14) -0.0040(14)
C6 0.0257(16) 0.0192(16) 0.0294(16) 0.0041(13) -0.0039(14) -0.0011(13)
C7 0.0254(17) 0.0244(19) 0.0398(19) 0.0010(14) -0.0003(15) -0.0108(16)
C8 0.038(3) 0.036(3) 0.077(3) -0.0094(19) 0.016(3) -0.009(2)
C9 0.033(2) 0.065(3) 0.059(3) 0.001(2) -0.0108(19) -0.022(3)
C10 0.0295(15) 0.0237(15) 0.0254(15) -0.0012(12) -0.0008(16) -0.0000(17)
C11 0.0337(19) 0.0326(19) 0.0318(17) 0.0004(16) 0.0025(15) 0.0010(15)
C12 0.040(2) 0.034(2) 0.0292(18) 0.0080(17) 0.0019(16) -0.0029(16)
C13 0.045(2) 0.0232(18) 0.0327(18) 0.0076(15) -0.0038(16) -0.0044(15)
C14 0.0357(17) 0.0256(16) 0.0345(18) -0.0046(14) -0.0025(19) -0.0001(17)
C15 0.0292(17) 0.0276(18) 0.0299(17) -0.0036(15) 0.0007(14) -0.0008(14)
C16 0.0300(16) 0.0210(15) 0.0294(17) -0.0023(12) 0.0035(16) -0.0010(17)
C17 0.0319(19) 0.0243(19) 0.0323(18) 0.0004(15) -0.0017(15) -0.0022(14)
C18 0.0380(19) 0.0244(19) 0.0335(18) 0.0006(16) -0.0015(16) -0.0004(16)
C19 0.0390(17) 0.0227(15) 0.0304(16) 0.0031(13) 0.0035(19) -0.0040(18)
C20 0.045(3) 0.0280(19) 0.0356(18) -0.0075(17) -0.0003(17) -0.0091(16)
C21 0.0304(18) 0.034(2) 0.0332(17) -0.0039(15) 0.0003(15) -0.0055(16)

loop_
_atom_type_symbol
_atom_type_description
_atom_type_scat_dispersion_real
_atom_type_scat_dispersion_imag
_atom_type_scat_source
C C 0.0033 0.0016
;
International Tables for Crystallography
(1992, Vol. C, Tables 4.2.6.8 and 6.1.1.4)
;
H H 0.0000 0.0000
;
International Tables for Crystallography
(1992, Vol. C, Table 6.1.1.4)
;
Br Br -0.2901 2.4595
;
International Tables for Crystallography
(1992, Vol. C, Tables 4.2.6.8 and 6.1.1.4)
;
N N 0.0061 0.0033
;
International Tables for Crystallography
(1992, Vol. C, Tables 4.2.6.8 and 6.1.1.4)
;
O O 0.0106 0.0060
;
International Tables for Crystallography
(1992, Vol. C, Tables 4.2.6.8 and 6.1.1.4)
;
S S 0.1246 0.1234
;
International Tables for Crystallography
(1992, Vol. C, Tables 4.2.6.8 and 6.1.1.4)
;

loop_
_geom_angle_atom_site_label_1
_geom_angle_atom_site_label_2
_geom_angle_atom_site_label_3
_geom_angle
_geom_angle_publ_flag
O2 S1 O3 119.80(16) yes
O2 S1 N2 106.17(15) yes
O2 S1 C16 107.60(16) yes
O3 S1 N2 107.42(16) yes
O3 S1 C16 107.31(15) yes
N2 S1 C16 108.08(15) yes
C1 O1 C3 107.9(3) yes
C1 N1 C2 106.4(3) yes
S1 N2 C4 119.0(3) yes
S1 N2 C5 120.5(3) yes
C4 N2 C5 110.3(3) yes
O1 C1 N1 106.7(3) yes
O1 C1 C10 110.9(3) yes
N1 C1 C10 113.4(3) yes
N1 C2 C3 114.6(3) yes
O1 C3 C2 101.7(3) yes
O1 C3 C4 109.7(3) yes
O1 C3 C6 111.4(3) yes
C2 C3 C4 116.1(3) yes
C2 C3 C6 115.9(3) yes
C4 C3 C6 102.2(3) yes
N2 C4 C3 104.0(3) yes
N2 C5 C6 103.0(3) yes
C3 C6 C5 101.9(3) yes
C3 C6 C7 114.8(3) yes
C5 C6 C7 115.9(3) yes
C6 C7 C8 117.1(4) yes
C6 C7 C9 120.2(4) yes
C8 C7 C9 122.7(4) yes
C1 C10 C11 118.5(3) yes
C1 C10 C15 121.7(3) yes
C11 C10 C15 119.8(3) yes
C10 C11 C12 120.5(4) yes
C11 C12 C13 119.3(4) yes
C12 C13 C14 120.4(4) yes
C13 C14 C15 120.7(3) yes
C10 C15 C14 119.3(3) yes
S1 C16 C17 119.0(3) yes
S1 C16 C21 120.1(3) yes
C17 C16 C21 120.9(3) yes
C16 C17 C18 119.3(3) yes
C17 C18 C19 119.2(4) yes
Br1 C19 C18 118.8(3) yes
Br1 C19 C20 119.4(3) yes
C18 C19 C20 121.8(3) yes
C19 C20 C21 119.3(4) yes
C16 C21 C20 119.4(4) yes
O1 C1 H1 108.574 no
N1 C1 H1 108.578 no
C10 C1 H1 108.573 no
N1 C2 H2 122.703 no
C3 C2 H2 122.698 no
N2 C4 H4A 110.954 no
N2 C4 H4B 110.951 no
C3 C4 H4A 110.960 no
C3 C4 H4B 110.961 no
H4A C4 H4B 108.960 no
N2 C5 H5A 111.159 no
N2 C5 H5B 111.159 no
C6 C5 H5A 111.172 no
C6 C5 H5B 111.181 no
H5A C5 H5B 109.111 no
C3 C6 H6 107.902 no
C5 C6 H6 107.907 no
C7 C6 H6 107.900 no
C7 C8 H8A 119.992 no
C7 C8 H8B 120.003 no
H8A C8 H8B 120.004 no
C7 C9 H9A 109.480 no
C7 C9 H9B 109.476 no
C7 C9 H9C 109.474 no
H9A C9 H9B 109.470 no
H9A C9 H9C 109.470 no
H9B C9 H9C 109.457 no
C10 C11 H11 119.759 no
C12 C11 H11 119.740 no
C11 C12 H12 120.333 no
C13 C12 H12 120.330 no
C12 C13 H13 119.818 no
C14 C13 H13 119.815 no
C13 C14 H14 119.658 no
C15 C14 H14 119.655 no
C10 C15 H15 120.341 no
C14 C15 H15 120.344 no
C16 C17 H17 120.350 no
C18 C17 H17 120.357 no
C17 C18 H18 120.378 no
C19 C18 H18 120.374 no
C19 C20 H20 120.361 no
C21 C20 H20 120.363 no
C16 C21 H21 120.287 no
C20 C21 H21 120.287 no

loop_
_geom_bond_atom_site_label_1
_geom_bond_atom_site_label_2
_geom_bond_distance
_geom_bond_publ_flag
Br1 C19 1.898(3) yes
S1 O2 1.439(3) yes
S1 O3 1.426(3) yes
S1 N2 1.615(3) yes
S1 C16 1.775(3) yes
O1 C1 1.433(4) yes
O1 C3 1.430(4) yes
N1 C1 1.475(5) yes
N1 C2 1.276(5) yes
N2 C4 1.494(5) yes
N2 C5 1.488(5) yes
C1 C10 1.517(5) yes
C2 C3 1.492(5) yes
C3 C4 1.525(5) yes
C3 C6 1.550(5) yes
C5 C6 1.532(5) yes
C6 C7 1.513(5) yes
C7 C8 1.386(6) yes
C7 C9 1.437(6) yes
C10 C11 1.388(5) yes
C10 C15 1.394(5) yes
C11 C12 1.394(5) yes
C12 C13 1.384(6) yes
C13 C14 1.378(5) yes
C14 C15 1.391(5) yes
C16 C17 1.391(5) yes
C16 C21 1.387(5) yes
C17 C18 1.388(5) yes
C18 C19 1.378(5) yes
C19 C20 1.377(5) yes
C20 C21 1.387(6) yes
C1 H1 1.000 no
C2 H2 0.950 no
C4 H4A 0.990 no
C4 H4B 0.990 no
C5 H5A 0.990 no
C5 H5B 0.990 no
C6 H6 1.000 no
C8 H8A 0.950 no
C8 H8B 0.950 no
C9 H9A 0.980 no
C9 H9B 0.980 no
C9 H9C 0.980 no
C11 H11 0.950 no
C12 H12 0.950 no
C13 H13 0.950 no
C14 H14 0.950 no
C15 H15 0.950 no
C17 H17 0.950 no
C18 H18 0.950 no
C20 H20 0.950 no
C21 H21 0.950 no

loop_
_geom_contact_atom_site_label_1
_geom_contact_atom_site_label_2
_geom_contact_distance
_geom_contact_publ_flag
_geom_contact_site_symmetry_2
O1 N2 3.044(4) no .
O1 C5 2.938(4) no .
O1 C7 2.956(4) no .
O1 C9 3.178(5) no .
O1 C15 2.800(4) no .
O1 C17 3.529(4) no .
O2 C5 2.863(4) no .
O2 C17 3.042(5) no .
O3 C4 3.050(5) no .
O3 C21 2.901(5) no .
N1 C4 3.526(5) no .
N1 C6 3.433(5) no .
N1 C11 3.245(5) no .
N1 C15 3.437(5) no .
N2 C17 3.366(5) no .
C1 C4 3.541(5) no .
C1 C6 3.340(5) no .
C1 C7 3.369(5) no .
C1 C9 3.577(6) no .
C2 C7 3.177(5) no .
C2 C8 3.455(6) no .
C2 C10 3.421(5) no .
C3 C8 3.408(6) no .
C3 C9 3.399(6) no .
C3 C10 3.557(5) no .
C4 C16 3.249(5) no .
C5 C9 3.004(5) no .
C5 C16 3.545(5) no .
C10 C13 2.777(5) no .
C11 C14 2.764(5) no .
C12 C15 2.788(5) no .
C16 C19 2.742(5) no .
C17 C20 2.783(5) no .
C18 C21 2.783(5) no .
Br1 C7 3.571(4) no 1_565
Br1 C8 3.500(5) no 1_565
O2 N2 3.474(4) no 4_764
O2 C2 3.170(4) no 1_554
O2 C4 3.554(5) no 4_764
O2 C6 3.477(4) no 4_764
O3 C14 3.444(4) no 4_774
N1 C17 3.548(5) no 1_556
N2 O2 3.474(4) no 4_765
C2 O2 3.170(4) no 1_556
C4 O2 3.554(5) no 4_765
C6 O2 3.477(4) no 4_765
C7 Br1 3.571(4) no 1_545
C8 Br1 3.500(5) no 1_545
C8 C9 3.542(6) no 2_655
C9 C8 3.542(6) no 2_654
C14 O3 3.444(4) no 4_775
C14 C18 3.509(6) no 1_556
C15 C18 3.571(5) no 1_556
C17 N1 3.548(5) no 1_554
C18 C14 3.509(6) no 1_554
C18 C15 3.571(5) no 1_554
Br1 H14 3.4803 no .
Br1 H18 2.8974 no .
Br1 H20 2.9120 no .
S1 H4A 2.6954 no .
S1 H4B 3.2298 no .
S1 H5A 3.0627 no .
S1 H5B 2.8309 no .
S1 H17 2.8280 no .
S1 H21 2.8461 no .
O1 H2 3.1746 no .
O1 H4A 2.4813 no .
O1 H4B 3.2385 no .
O1 H5B 2.8099 no .
O1 H6 3.2943 no .
O1 H9B 2.5294 no .
O1 H15 2.4874 no .
O1 H17 3.5440 no .
O2 H5A 2.8450 no .
O2 H5B 2.8286 no .
O2 H17 2.7795 no .
O3 H4A 2.8994 no .
O3 H4B 3.2462 no .
O3 H21 2.5195 no .
N1 H11 3.2155 no .
N1 H15 3.5374 no .
N2 H6 2.6631 no .
N2 H17 3.2447 no .
C1 H2 3.1263 no .
C1 H4A 3.5526 no .
C1 H9B 2.9782 no .
C1 H11 2.6325 no .
C1 H15 2.7120 no .
C2 H1 2.7738 no .
C2 H4A 2.9498 no .
C2 H4B 2.6785 no .
C2 H6 2.7563 no .
C2 H8B 3.2551 no .
C3 H1 2.8320 no .
C3 H5A 3.2538 no .
C3 H5B 2.7668 no .
C3 H8B 3.4337 no .
C3 H9B 3.1261 no .
C3 H15 3.4920 no .
C4 H2 2.8844 no .
C4 H5A 3.2066 no .
C4 H5B 2.9875 no .
C4 H6 2.6330 no .
C5 H4A 3.1638 no .
C5 H4B 3.0448 no .
C5 H9A 2.8777 no .
C5 H9B 2.9916 no .
C5 H17 3.1123 no .
C6 H1 3.4363 no .
C6 H2 2.9902 no .
C6 H4A 3.2374 no .
C6 H4B 2.8078 no .
C6 H8A 3.3475 no .
C6 H8B 2.6029 no .
C6 H9A 2.8652 no .
C6 H9B 2.7026 no .
C6 H9C 3.3608 no .
C7 H1 3.0171 no .
C7 H5A 2.9514 no .
C7 H5B 2.7158 no .
C8 H1 3.5803 no .
C8 H6 2.5125 no .
C8 H9A 3.0294 no .
C8 H9B 3.1605 no .
C8 H9C 2.5356 no .
C9 H1 2.9993 no .
C9 H5A 3.3871 no .
C9 H5B 2.6357 no .
C9 H6 3.3240 no .
C9 H8A 2.6664 no .
C9 H8B 3.3301 no .
C10 H12 3.2727 no .
C10 H14 3.2613 no .
C11 H1 2.6096 no .
C11 H13 3.2573 no .
C11 H15 3.2658 no .
C12 H14 3.2511 no .
C13 H11 3.2552 no .
C13 H15 3.2632 no .
C14 H12 3.2542 no .
C15 H1 3.2572 no .
C15 H11 3.2630 no .
C15 H13 3.2619 no .
C16 H4A 2.8108 no .
C16 H5B 3.2457 no .
C16 H15 3.5959 no .
C16 H18 3.2600 no .
C16 H20 3.2566 no .
C17 H5B 2.9443 no .
C17 H21 3.2729 no .
C18 H15 3.5208 no .
C18 H20 3.2618 no .
C19 H15 3.3194 no .
C19 H17 3.2477 no .
C19 H21 3.2463 no .
C20 H15 3.2583 no .
C20 H18 3.2618 no .
C21 H4A 3.0630 no .
C21 H15 3.4003 no .
C21 H17 3.2727 no .
H1 H9B 2.4679 no .
H1 H9C 3.1214 no .
H1 H11 2.4472 no .
H1 H15 3.5286 no .
H2 H4A 3.3584 no .
H2 H4B 2.6614 no .
H2 H6 2.8405 no .
H2 H8B 3.2349 no .
H4A H5B 3.4883 no .
H4A H6 3.5918 no .
H4A H15 2.9396 no .
H4A H21 3.0361 no .
H4B H6 2.6881 no .
H5A H6 2.2993 no .
H5A H9A 3.0251 no .
H5A H9B 3.5962 no .
H5B H6 2.8763 no .
H5B H9A 2.4239 no .
H5B H9B 2.4350 no .
H5B H17 2.3116 no .
H6 H8A 3.4498 no .
H6 H8B 2.2984 no .
H6 H9A 3.5606 no .
H8A H9A 3.2137 no .
H8A H9B 3.4246 no .
H8A H9C 2.3642 no .
H8B H9C 3.4755 no .
H9B H17 3.5527 no .
H11 H12 2.3456 no .
H12 H13 2.3361 no .
H13 H14 2.3204 no .
H14 H15 2.3415 no .
H14 H20 3.5969 no .
H17 H18 2.3487 no .
H20 H21 2.3464 no .
Br1 H5A 3.2426 no 1_565
Br1 H6 3.3007 no 1_565
Br1 H8B 3.4975 no 1_565
Br1 H12 3.4973 no 2_654
S1 H4B 3.4264 no 4_764
S1 H6 3.1035 no 4_764
S1 H20 3.3200 no 4_774
O1 H11 3.3080 no 2_654
O2 H2 2.7076 no 1_554
O2 H4B 3.1816 no 1_554
O2 H4B 2.9317 no 4_764
O2 H5A 3.5008 no 4_764
O2 H6 2.6164 no 4_764
O2 H20 2.9295 no 4_774
O3 H2 3.0866 no 4_764
O3 H6 2.8223 no 4_764
O3 H8B 2.9434 no 4_764
O3 H14 2.5831 no 4_774
N1 H5B 3.0243 no 1_556
N1 H9A 3.3570 no 1_556
N1 H9B 3.5108 no 2_655
N1 H9C 2.9130 no 2_655
N1 H17 2.6359 no 1_556
N2 H2 3.4639 no 4_764
N2 H4B 3.0916 no 4_764
C1 H9B 3.4051 no 2_655
C1 H9C 3.3159 no 2_655
C1 H11 3.2670 no 2_654
C1 H17 3.4828 no 1_556
C2 H5A 3.5272 no 1_556
C2 H5B 3.2220 no 1_556
C2 H9C 3.5494 no 2_655
C2 H17 3.1767 no 1_556
C4 H5A 3.2880 no 4_765
C5 H2 3.1859 no 1_554
C5 H4B 3.0985 no 4_764
C7 H9C 3.5924 no 2_655
C8 H9A 3.1595 no 2_655
C8 H9C 3.0088 no 2_655
C8 H13 3.1389 no 1_545
C8 H14 3.4729 no 1_545
C9 H1 2.9824 no 2_654
C9 H8A 3.1703 no 2_654
C9 H9A 3.5657 no 2_655
C9 H11 3.4769 no 2_654
C10 H11 3.2364 no 2_654
C10 H12 3.2257 no 2_654
C10 H17 3.3314 no 1_556
C10 H18 3.1701 no 1_556
C11 H9B 3.4602 no 2_655
C11 H11 3.5678 no 2_654
C11 H12 3.3377 no 2_654
C11 H18 3.0591 no 1_556
C11 H18 3.4530 no 2_655
C12 H12 3.2772 no 2_654
C12 H18 2.8877 no 1_556
C12 H18 3.3138 no 2_655
C13 H8A 3.5786 no 1_565
C13 H8B 3.2111 no 1_565
C13 H12 3.0497 no 2_654
C13 H18 2.8571 no 1_556
C14 H8B 3.2657 no 1_565
C14 H12 2.9029 no 2_654
C14 H18 2.9850 no 1_556
C14 H21 3.1288 no 4_775
C15 H12 3.0005 no 2_654
C15 H17 3.5936 no 1_556
C15 H18 3.1432 no 1_556
C15 H21 3.3333 no 4_775
C16 H20 2.9273 no 4_774
C17 H20 3.2054 no 4_774
C17 H21 3.5256 no 4_774
C18 H12 3.4848 no 2_654
C18 H21 3.2008 no 4_774
C19 H21 3.1028 no 4_774
C20 H4A 3.4866 no 4_774
C20 H21 3.3770 no 4_774
C21 H14 3.3667 no 4_774
C21 H15 3.4561 no 4_774
C21 H20 3.3399 no 4_774
H1 C9 2.9824 no 2_655
H1 H9A 3.0496 no 2_655
H1 H9B 2.6627 no 2_655
H1 H9C 2.7401 no 2_655
H1 H11 2.8515 no 2_654
H2 O2 2.7076 no 1_556
H2 O3 3.0866 no 4_765
H2 N2 3.4639 no 4_765
H2 C5 3.1859 no 1_556
H2 H4B 3.5119 no 4_765
H2 H5A 2.7310 no 1_556
H2 H5B 2.7950 no 1_556
H2 H17 3.3141 no 1_556
H4A C20 3.4866 no 4_775
H4A H20 3.0949 no 4_775
H4B S1 3.4264 no 4_765
H4B O2 3.1816 no 1_556
H4B O2 2.9317 no 4_765
H4B N2 3.0916 no 4_765
H4B C5 3.0985 no 4_765
H4B H2 3.5119 no 4_764
H4B H5A 2.3612 no 4_765
H5A Br1 3.2426 no 1_545
H5A O2 3.5008 no 4_765
H5A C2 3.5272 no 1_554
H5A C4 3.2880 no 4_764
H5A H2 2.7310 no 1_554
H5A H4B 2.3612 no 4_764
H5B N1 3.0243 no 1_554
H5B C2 3.2220 no 1_554
H5B H2 2.7950 no 1_554
H6 Br1 3.3007 no 1_545
H6 S1 3.1035 no 4_765
H6 O2 2.6164 no 4_765
H6 O3 2.8223 no 4_765
H8A C9 3.1703 no 2_655
H8A C13 3.5786 no 1_545
H8A H9A 2.6295 no 2_655
H8A H9C 2.8523 no 2_655
H8A H13 2.9705 no 1_545
H8A H13 3.0391 no 2_644
H8B Br1 3.4975 no 1_545
H8B O3 2.9434 no 4_765
H8B C13 3.2111 no 1_545
H8B C14 3.2657 no 1_545
H8B H9C 3.2327 no 2_655
H8B H13 2.6143 no 1_545
H8B H14 2.7237 no 1_545
H9A N1 3.3570 no 1_554
H9A C8 3.1595 no 2_654
H9A C9 3.5657 no 2_654
H9A H1 3.0496 no 2_654
H9A H8A 2.6295 no 2_654
H9A H9C 2.8797 no 2_654
H9B N1 3.5108 no 2_654
H9B C1 3.4051 no 2_654
H9B C11 3.4602 no 2_654
H9B H1 2.6627 no 2_654
H9B H11 2.5892 no 2_654
H9C N1 2.9130 no 2_654
H9C C1 3.3159 no 2_654
H9C C2 3.5494 no 2_654
H9C C7 3.5924 no 2_654
H9C C8 3.0088 no 2_654
H9C H1 2.7401 no 2_654
H9C H8A 2.8523 no 2_654
H9C H8B 3.2327 no 2_654
H9C H9A 2.8797 no 2_655
H9C H11 3.5985 no 2_654
H11 O1 3.3080 no 2_655
H11 C1 3.2670 no 2_655
H11 C9 3.4769 no 2_655
H11 C10 3.2364 no 2_655
H11 C11 3.5678 no 2_655
H11 H1 2.8515 no 2_655
H11 H9B 2.5892 no 2_655
H11 H9C 3.5985 no 2_655
H11 H18 3.3045 no 2_655
H12 Br1 3.4973 no 2_655
H12 C10 3.2257 no 2_655
H12 C11 3.3377 no 2_655
H12 C12 3.2772 no 2_655
H12 C13 3.0497 no 2_655
H12 C14 2.9029 no 2_655
H12 C15 3.0005 no 2_655
H12 C18 3.4848 no 2_655
H12 H13 3.5291 no 2_655
H12 H14 3.3137 no 2_655
H12 H15 3.4595 no 2_655
H12 H18 3.3594 no 1_556
H12 H18 3.0858 no 2_655
H13 C8 3.1389 no 1_565
H13 H8A 2.9705 no 1_565
H13 H8A 3.0391 no 2_665
H13 H8B 2.6143 no 1_565
H13 H12 3.5291 no 2_654
H13 H18 3.3264 no 1_556
H14 O3 2.5831 no 4_775
H14 C8 3.4729 no 1_565
H14 C21 3.3667 no 4_775
H14 H8B 2.7237 no 1_565
H14 H12 3.3137 no 2_654
H14 H18 3.5104 no 1_556
H14 H21 2.6930 no 4_775
H15 C21 3.4561 no 4_775
H15 H12 3.4595 no 2_654
H15 H20 3.4934 no 4_775
H15 H21 3.0831 no 4_775
H17 N1 2.6359 no 1_554
H17 C1 3.4828 no 1_554
H17 C2 3.1767 no 1_554
H17 C10 3.3314 no 1_554
H17 C15 3.5936 no 1_554
H17 H2 3.3141 no 1_554
H17 H20 3.4670 no 4_774
H18 C10 3.1701 no 1_554
H18 C11 3.0591 no 1_554
H18 C11 3.4530 no 2_654
H18 C12 2.8877 no 1_554
H18 C12 3.3138 no 2_654
H18 C13 2.8571 no 1_554
H18 C14 2.9850 no 1_554
H18 C15 3.1432 no 1_554
H18 H11 3.3045 no 2_654
H18 H12 3.3594 no 1_554
H18 H12 3.0858 no 2_654
H18 H13 3.3264 no 1_554
H18 H14 3.5104 no 1_554
H18 H21 3.5621 no 4_774
H20 S1 3.3200 no 4_775
H20 O2 2.9295 no 4_775
H20 C16 2.9273 no 4_775
H20 C17 3.2054 no 4_775
H20 C21 3.3399 no 4_775
H20 H4A 3.0949 no 4_774
H20 H15 3.4934 no 4_774
H20 H17 3.4670 no 4_775
H21 C14 3.1288 no 4_774
H21 C15 3.3333 no 4_774
H21 C17 3.5256 no 4_775
H21 C18 3.2008 no 4_775
H21 C19 3.1028 no 4_775
H21 C20 3.3770 no 4_775
H21 H14 2.6930 no 4_774
H21 H15 3.0831 no 4_774
H21 H18 3.5621 no 4_775

loop_
_geom_torsion_atom_site_label_1
_geom_torsion_atom_site_label_2
_geom_torsion_atom_site_label_3
_geom_torsion_atom_site_label_4
_geom_torsion
_geom_torsion_publ_flag
O2 S1 N2 C4 -173.06(18) no
O2 S1 N2 C5 -31.2(3) no
O2 S1 C16 C17 43.3(3) no
O2 S1 C16 C21 -135.9(3) no
O3 S1 N2 C4 57.6(3) no
O3 S1 N2 C5 -160.49(19) no
O3 S1 C16 C17 173.4(3) no
O3 S1 C16 C21 -5.8(3) no
N2 S1 C16 C17 -71.0(3) no
N2 S1 C16 C21 109.8(3) no
C16 S1 N2 C4 -57.9(3) no
C16 S1 N2 C5 84.0(3) no
C1 O1 C3 C2 -15.1(3) no
C1 O1 C3 C4 -138.5(3) no
C1 O1 C3 C6 109.0(3) no
C3 O1 C1 N1 16.4(3) no
C3 O1 C1 C10 140.4(3) no
C1 N1 C2 C3 0.7(4) no
C2 N1 C1 O1 -10.5(4) no
C2 N1 C1 C10 -132.9(3) no
S1 N2 C4 C3 136.0(2) no
S1 N2 C5 C6 -162.30(18) no
C4 N2 C5 C6 -17.5(3) no
C5 N2 C4 C3 -9.5(4) no
O1 C1 C10 C11 157.6(3) no
O1 C1 C10 C15 -20.4(4) no
N1 C1 C10 C11 -82.4(4) no
N1 C1 C10 C15 99.6(4) no
N1 C2 C3 O1 9.1(4) no
N1 C2 C3 C4 128.1(3) no
N1 C2 C3 C6 -111.9(3) no
O1 C3 C4 N2 -86.2(3) no
O1 C3 C6 C5 74.1(3) no
O1 C3 C6 C7 -52.0(4) no
C2 C3 C4 N2 159.3(3) no
C2 C3 C6 C5 -170.2(3) no
C2 C3 C6 C7 63.6(4) no
C4 C3 C6 C5 -43.0(3) no
C4 C3 C6 C7 -169.1(3) no
C6 C3 C4 N2 32.1(3) no
N2 C5 C6 C3 36.8(3) no
N2 C5 C6 C7 162.3(3) no
C3 C6 C7 C8 -95.0(4) no
C3 C6 C7 C9 85.1(4) no
C5 C6 C7 C8 146.4(3) no
C5 C6 C7 C9 -33.5(5) no
C1 C10 C11 C12 -179.8(3) no
C1 C10 C15 C14 178.7(3) no
C11 C10 C15 C14 0.8(5) no
C15 C10 C11 C12 -1.8(5) no
C10 C11 C12 C13 1.9(5) no
C11 C12 C13 C14 -1.0(5) no
C12 C13 C14 C15 -0.0(6) no
C13 C14 C15 C10 0.1(5) no
S1 C16 C17 C18 -179.6(2) no
S1 C16 C21 C20 179.0(3) no
C17 C16 C21 C20 -0.2(5) no
C21 C16 C17 C18 -0.4(5) no
C16 C17 C18 C19 1.1(5) no
C17 C18 C19 Br1 179.4(3) no
C17 C18 C19 C20 -1.2(6) no
Br1 C19 C20 C21 179.9(3) no
C18 C19 C20 C21 0.6(6) no
C19 C20 C21 C16 0.1(5) no
